data_4326843
loop_
_publ_author_name
'Zhen-Lan Fang'
'Jian-Gang He'
'Qi-Sheng Zhang'
'Qi-Kai Zhang'
'Xiao-Yuan Wu'
'Rong-Min Yu'
'Can-Zhong Lu'

_publ_section_title
;
 PH-Controlled Construction of Cu(I) Coordination Polymers: In Situ
 Transformation of Ligand, Network Topologies, and Luminescence and
 UV-vis-NIR Absorption Properties
;
_journal_name_full 'Inorganic Chemistry'
_journal_page_first 11403
_journal_page_last 11411
_journal_paper_doi 10.1021/ic2011666
_journal_volume 50
_journal_year 2011
_chemical_formula_moiety 'C12 H8 Cu3 I3 N4 O'
_chemical_formula_sum 'C12 H8 Cu3 I3 N4 O'
_chemical_formula_weight 795.54
_chemical_name_systematic
; 
 ? 
;
_space_group_IT_number 14
_symmetry_cell_setting monoclinic
_symmetry_space_group_name_Hall '-P 2yn'
_symmetry_space_group_name_H-M 'P 1 21/n 1'
_atom_sites_solution_hydrogens geom
_atom_sites_solution_primary direct
_atom_sites_solution_secondary difmap
_audit_creation_method SHELXL-97
_cell_angle_alpha 90.00
_cell_angle_beta 96.073(5)
_cell_angle_gamma 90.00
_cell_formula_units_Z 4
_cell_length_a 17.5811(15)
_cell_length_b 4.1743(2)
_cell_length_c 23.8229(18)
_cell_measurement_reflns_used 3116
_cell_measurement_temperature 293(2)
_cell_measurement_theta_max 27.4835
_cell_measurement_theta_min 3.0391
_cell_volume 1738.5(2)
_computing_cell_refinement 'CrystalClear (Rigaku/MSC Inc., 2005)'
_computing_data_collection 'CrystalClear (Rigaku/MSC Inc., 2005)'
_computing_data_reduction 'CrystalClear (Rigaku/MSC Inc., 2005)'
_computing_molecular_graphics 'SHELXL-97 (Sheldrick, 1997)'
_computing_publication_material 'SHELXL-97 (Sheldrick, 1997)'
_computing_structure_refinement 'SHELXL-97 (Sheldrick, 1997)'
_computing_structure_solution 'SHELXS-97 (Sheldrick, 1990)'
_diffrn_ambient_temperature 293(2)
_diffrn_measured_fraction_theta_full 0.995
_diffrn_measured_fraction_theta_max 0.995
_diffrn_measurement_device_type Mercury70
_diffrn_measurement_method CCD_Profile_fitting
_diffrn_radiation_monochromator graphite
_diffrn_radiation_source 'fine-focus sealed tube'
_diffrn_radiation_type MoK\a
_diffrn_radiation_wavelength 0.71073
_diffrn_reflns_av_R_equivalents 0.0401
_diffrn_reflns_av_sigmaI/netI 0.0450
_diffrn_reflns_limit_h_max 20
_diffrn_reflns_limit_h_min -22
_diffrn_reflns_limit_k_max 5
_diffrn_reflns_limit_k_min -5
_diffrn_reflns_limit_l_max 30
_diffrn_reflns_limit_l_min -30
_diffrn_reflns_number 12419
_diffrn_reflns_theta_full 27.49
_diffrn_reflns_theta_max 27.49
_diffrn_reflns_theta_min 2.33
_exptl_absorpt_coefficient_mu 8.969
_exptl_absorpt_correction_T_max 1.0000
_exptl_absorpt_correction_T_min 0.6675
_exptl_absorpt_correction_type multi-scan
_exptl_crystal_colour Red
_exptl_crystal_density_diffrn 3.039
_exptl_crystal_description needle
_exptl_crystal_F_000 1448
_exptl_crystal_size_max 0.3000
_exptl_crystal_size_mid 0.0500
_exptl_crystal_size_min 0.0500
_refine_diff_density_max 1.182
_refine_diff_density_min -0.910
_refine_diff_density_rms 0.181
_refine_ls_extinction_method none
_refine_ls_goodness_of_fit_ref 1.087
_refine_ls_hydrogen_treatment conster
_refine_ls_matrix_type full
_refine_ls_number_parameters 208
_refine_ls_number_reflns 3980
_refine_ls_number_restraints 0
_refine_ls_restrained_S_all 1.087
_refine_ls_R_factor_all 0.0652
_refine_ls_R_factor_gt 0.0428
_refine_ls_shift/su_max 0.001
_refine_ls_shift/su_mean 0.000
_refine_ls_structure_factor_coef Fsqd
_refine_ls_weighting_details 'calc w=1/[\s^2^(Fo^2^)+(0.0272P)^2^+4.0317P] where P=(Fo^2^+2Fc^2^)/3'
_refine_ls_weighting_scheme calc
_refine_ls_wR_factor_gt 0.0729
_refine_ls_wR_factor_ref 0.0816
_reflns_number_gt 2974
_reflns_number_total 3980
_reflns_threshold_expression >2sigma(I)
_cod_data_source_file ic2011666_si_002_1.cif
_cod_data_source_block 1
_cod_database_code 4326843

loop_
_symmetry_equiv_pos_as_xyz
'x, y, z'
'-x+1/2, y+1/2, -z+1/2'
'-x, -y, -z'
'x-1/2, -y-1/2, z-1/2'

loop_
_atom_site_label
_atom_site_type_symbol
_atom_site_fract_x
_atom_site_fract_y
_atom_site_fract_z
_atom_site_U_iso_or_equiv
_atom_site_adp_type
_atom_site_occupancy
_atom_site_symmetry_multiplicity
_atom_site_calc_flag
_atom_site_refinement_flags
I1 I 0.20331(3) 1.08543(12) -0.179947(18) 0.03526(13) Uani 1 1 d .
I2 I 0.43038(3) 1.57134(12) -0.158317(19) 0.03783(13) Uani 1 1 d .
I3 I 0.60138(3) 1.26256(12) 0.472837(18) 0.03634(13) Uani 1 1 d .
Cu2 Cu 0.34964(6) 1.0858(2) -0.13038(4) 0.0450(2) Uani 1 1 d .
Cu3 Cu 0.50933(5) 0.7701(2) 0.46023(3) 0.0418(2) Uani 1 1 d .
O1 O 0.3827(3) 0.8039(11) 0.16625(17) 0.0334(11) Uani 1 1 d .
N1 N 0.4609(3) 0.7484(15) 0.3784(2) 0.0344(13) Uani 1 1 d .
C6 C 0.3583(4) 0.6443(18) 0.2106(3) 0.0322(16) Uani 1 1 d .
C12 C 0.2813(4) 0.7248(19) 0.0233(3) 0.0390(17) Uani 1 1 d .
H12A H 0.2401 0.6018 0.0321 0.047 Uiso 1 1 calc R
C7 C 0.3329(4) 0.6994(18) 0.1221(3) 0.0370(17) Uani 1 1 d .
N3 N 0.2839(4) 0.4963(16) 0.1374(2) 0.0506(18) Uani 1 1 d .
N2 N 0.3020(4) 0.4604(16) 0.1961(2) 0.0468(17) Uani 1 1 d .
N4 N 0.3427(3) 1.0034(13) -0.0465(2) 0.0318(13) Uani 1 1 d .
C3 C 0.3952(4) 0.6885(16) 0.2677(2) 0.0298(15) Uani 1 1 d .
C10 C 0.3970(4) 1.0913(19) -0.0063(3) 0.0389(17) Uani 1 1 d .
H10A H 0.4368 1.2190 -0.0163 0.047 Uiso 1 1 calc R
C2 C 0.4628(4) 0.8514(18) 0.2798(3) 0.0408(18) Uani 1 1 d .
H2A H 0.4875 0.9428 0.2511 0.049 Uiso 1 1 calc R
C4 C 0.3606(4) 0.5530(19) 0.3121(3) 0.0403(18) Uani 1 1 d .
H4A H 0.3150 0.4398 0.3054 0.048 Uiso 1 1 calc R
C8 C 0.3383(4) 0.8106(17) 0.0649(2) 0.0320(16) Uani 1 1 d .
C11 C 0.2862(4) 0.8235(17) -0.0314(3) 0.0353(17) Uani 1 1 d .
H11A H 0.2478 0.7607 -0.0591 0.042 Uiso 1 1 calc R
C9 C 0.3969(4) 1.0016(19) 0.0495(3) 0.0410(19) Uani 1 1 d .
H9A H 0.4358 1.0688 0.0765 0.049 Uiso 1 1 calc R
C1 C 0.4934(4) 0.877(2) 0.3352(3) 0.0438(19) Uani 1 1 d .
H1A H 0.5390 0.9890 0.3432 0.053 Uiso 1 1 calc R
C5 C 0.3957(4) 0.591(2) 0.3660(3) 0.0420(18) Uani 1 1 d .
H5A H 0.3724 0.5007 0.3955 0.050 Uiso 1 1 calc R
Cu1 Cu 0.28887(6) 1.5864(3) -0.20793(4) 0.0515(3) Uani 1 1 d .

loop_
_atom_site_aniso_label
_atom_site_aniso_U_11
_atom_site_aniso_U_22
_atom_site_aniso_U_33
_atom_site_aniso_U_23
_atom_site_aniso_U_13
_atom_site_aniso_U_12
I1 0.0365(3) 0.0373(3) 0.0318(2) 0.0011(2) 0.00280(18) 0.0023(2)
I2 0.0372(3) 0.0310(3) 0.0455(3) -0.0023(2) 0.0056(2) -0.0004(2)
I3 0.0357(3) 0.0347(3) 0.0389(2) 0.0020(2) 0.00537(19) 0.0007(2)
Cu2 0.0564(6) 0.0472(6) 0.0320(4) 0.0041(4) 0.0082(4) -0.0025(5)
Cu3 0.0458(5) 0.0493(6) 0.0290(4) -0.0012(4) -0.0027(4) -0.0017(5)
O1 0.034(3) 0.041(3) 0.023(2) 0.000(2) -0.0047(19) -0.001(2)
N1 0.034(3) 0.042(4) 0.027(3) 0.001(3) 0.001(2) 0.004(3)
C6 0.030(4) 0.043(4) 0.024(3) 0.001(3) 0.007(3) 0.000(3)
C12 0.036(4) 0.053(5) 0.027(3) 0.005(3) -0.001(3) -0.008(4)
C7 0.042(4) 0.039(4) 0.028(3) -0.004(3) -0.001(3) 0.004(4)
N3 0.062(5) 0.062(5) 0.027(3) 0.002(3) 0.001(3) -0.018(4)
N2 0.054(4) 0.063(5) 0.022(3) 0.003(3) -0.001(3) -0.014(4)
N4 0.031(3) 0.034(3) 0.030(3) 0.002(2) 0.002(2) 0.001(3)
C3 0.034(4) 0.036(4) 0.018(3) -0.003(3) -0.003(3) 0.007(3)
C10 0.034(4) 0.052(5) 0.030(3) 0.000(3) 0.003(3) -0.006(4)
C2 0.046(5) 0.046(5) 0.033(4) 0.003(3) 0.013(3) 0.003(4)
C4 0.038(4) 0.060(5) 0.023(3) 0.000(3) 0.000(3) -0.004(4)
C8 0.029(4) 0.042(4) 0.024(3) -0.004(3) -0.003(3) -0.001(3)
C11 0.034(4) 0.046(5) 0.023(3) -0.005(3) -0.009(3) -0.001(3)
C9 0.035(4) 0.058(5) 0.028(3) -0.006(3) -0.007(3) 0.001(4)
C1 0.036(4) 0.060(5) 0.036(4) 0.001(4) 0.002(3) -0.008(4)
C5 0.041(4) 0.059(5) 0.026(3) 0.005(4) 0.005(3) -0.003(4)
Cu1 0.0488(6) 0.0580(7) 0.0474(6) -0.0013(5) 0.0031(5) 0.0010(5)

loop_
_atom_type_symbol
_atom_type_description
_atom_type_scat_dispersion_real
_atom_type_scat_dispersion_imag
_atom_type_scat_source
C C 0.0033 0.0016 'International Tables Vol C Tables 4.2.6.8 and 6.1.1.4'
H H 0.0000 0.0000 'International Tables Vol C Tables 4.2.6.8 and 6.1.1.4'
N N 0.0061 0.0033 'International Tables Vol C Tables 4.2.6.8 and 6.1.1.4'
O O 0.0106 0.0060 'International Tables Vol C Tables 4.2.6.8 and 6.1.1.4'
Cu Cu 0.3201 1.2651 'International Tables Vol C Tables 4.2.6.8 and 6.1.1.4'
I I -0.4742 1.8119 'International Tables Vol C Tables 4.2.6.8 and 6.1.1.4'

loop_
_geom_angle_atom_site_label_1
_geom_angle_atom_site_label_2
_geom_angle_atom_site_label_3
_geom_angle
_geom_angle_site_symmetry_1
_geom_angle_site_symmetry_3
Cu1 I1 Cu1 70.54(3) 2_544 1_545
Cu1 I1 Cu1 70.44(3) 2_544 .
Cu1 I1 Cu1 101.39(4) 1_545 .
Cu1 I1 Cu2 106.64(3) 2_544 .
Cu1 I1 Cu2 65.16(3) 1_545 .
Cu1 I1 Cu2 65.16(3) . .
Cu2 I2 Cu1 67.61(3) . .
Cu2 I2 Cu2 103.98(4) . 1_565
Cu1 I2 Cu2 66.15(3) . 1_565
Cu3 I3 Cu3 62.80(4) . 3_676
Cu3 I3 Cu3 104.55(4) . 1_565
Cu3 I3 Cu3 68.42(4) 3_676 1_565
N4 Cu2 I2 118.14(16) . .
N4 Cu2 I2 101.22(16) . 1_545
I2 Cu2 I2 103.98(4) . 1_545
N4 Cu2 I1 105.88(16) . .
I2 Cu2 I1 114.01(4) . .
I2 Cu2 I1 113.06(4) 1_545 .
N4 Cu2 Cu1 116.37(16) . 1_545
I2 Cu2 Cu1 124.68(4) . 1_545
I2 Cu2 Cu1 55.99(3) 1_545 1_545
I1 Cu2 Cu1 57.08(3) . 1_545
N4 Cu2 Cu1 133.18(16) . .
I2 Cu2 Cu1 56.83(3) . .
I2 Cu2 Cu1 125.56(4) 1_545 .
I1 Cu2 Cu1 57.18(3) . .
Cu1 Cu2 Cu1 91.48(4) 1_545 .
N1 Cu3 I3 109.55(18) . .
N1 Cu3 I3 108.27(16) . 3_676
I3 Cu3 I3 117.20(4) . 3_676
N1 Cu3 I3 105.00(17) . 1_545
I3 Cu3 I3 104.55(4) . 1_545
I3 Cu3 I3 111.58(4) 3_676 1_545
N1 Cu3 Cu3 128.46(17) . 3_676
I3 Cu3 Cu3 59.20(4) . 3_676
I3 Cu3 Cu3 58.01(3) 3_676 3_676
I3 Cu3 Cu3 126.49(5) 1_545 3_676
N1 Cu3 Cu3 120.58(18) . 3_666
I3 Cu3 Cu3 129.00(5) . 3_666
I3 Cu3 Cu3 56.05(3) 3_676 3_666
I3 Cu3 Cu3 55.52(3) 1_545 3_666
Cu3 Cu3 Cu3 93.49(5) 3_676 3_666
C6 O1 C7 102.3(5) . .
C5 N1 C1 117.2(6) . .
C5 N1 Cu3 119.7(4) . .
C1 N1 Cu3 123.1(5) . .
N2 C6 O1 112.7(6) . .
N2 C6 C3 126.0(6) . .
O1 C6 C3 121.3(6) . .
C8 C12 C11 119.3(7) . .
C8 C12 H12A 120.4 . .
C11 C12 H12A 120.4 . .
N3 C7 O1 112.7(6) . .
N3 C7 C8 126.0(6) . .
O1 C7 C8 121.3(6) . .
C7 N3 N2 105.3(6) . .
C6 N2 N3 107.1(6) . .
C11 N4 C10 117.6(6) . .
C11 N4 Cu2 118.9(4) . .
C10 N4 Cu2 123.0(5) . .
C2 C3 C4 118.6(6) . .
C2 C3 C6 123.3(6) . .
C4 C3 C6 118.1(6) . .
N4 C10 C9 123.0(7) . .
N4 C10 H10A 118.5 . .
C9 C10 H10A 118.5 . .
C3 C2 C1 118.8(6) . .
C3 C2 H2A 120.6 . .
C1 C2 H2A 120.6 . .
C5 C4 C3 118.3(7) . .
C5 C4 H4A 120.8 . .
C3 C4 H4A 120.8 . .
C12 C8 C9 117.7(6) . .
C12 C8 C7 118.4(6) . .
C9 C8 C7 123.9(6) . .
N4 C11 C12 123.2(6) . .
N4 C11 H11A 118.4 . .
C12 C11 H11A 118.4 . .
C8 C9 C10 119.2(6) . .
C8 C9 H9A 120.4 . .
C10 C9 H9A 120.4 . .
N1 C1 C2 123.4(7) . .
N1 C1 H1A 118.3 . .
C2 C1 H1A 118.3 . .
N1 C5 C4 123.8(6) . .
N1 C5 H5A 118.1 . .
C4 C5 H5A 118.1 . .
I2 Cu1 I1 107.45(4) . 2_554
I2 Cu1 I1 115.60(4) . 1_565
I1 Cu1 I1 109.60(4) 2_554 1_565
I2 Cu1 I1 113.22(4) . .
I1 Cu1 I1 109.41(4) 2_554 .
I1 Cu1 I1 101.39(4) 1_565 .
I2 Cu1 Cu2 57.86(3) . 1_565
I1 Cu1 Cu2 125.26(4) 2_554 1_565
I1 Cu1 Cu2 57.76(3) 1_565 1_565
I1 Cu1 Cu2 125.05(4) . 1_565
I2 Cu1 Cu2 55.56(3) . .
I1 Cu1 Cu2 125.06(4) 2_554 .
I1 Cu1 Cu2 125.03(4) 1_565 .
I1 Cu1 Cu2 57.65(3) . .
Cu2 Cu1 Cu2 91.48(4) 1_565 .

loop_
_geom_bond_atom_site_label_1
_geom_bond_atom_site_label_2
_geom_bond_distance
_geom_bond_site_symmetry_2
I1 Cu1 2.6892(11) 2_544
I1 Cu1 2.6941(12) 1_545
I1 Cu1 2.7005(12) .
I1 Cu2 2.7147(11) .
I2 Cu2 2.6011(11) .
I2 Cu1 2.6398(11) .
I2 Cu2 2.6963(11) 1_565
I3 Cu3 2.6137(11) .
I3 Cu3 2.6470(10) 3_676
I3 Cu3 2.6638(11) 1_565
Cu2 N4 2.045(5) .
Cu2 I2 2.6963(11) 1_545
Cu2 Cu1 2.9124(14) 1_545
Cu2 Cu1 2.9161(14) .
Cu3 N1 2.045(5) .
Cu3 I3 2.6470(10) 3_676
Cu3 I3 2.6638(11) 1_545
Cu3 Cu3 2.7408(18) 3_676
Cu3 Cu3 2.9860(19) 3_666
O1 C6 1.358(7) .
O1 C7 1.368(8) .
N1 C5 1.328(9) .
N1 C1 1.339(9) .
C6 N2 1.271(9) .
C6 C3 1.456(8) .
C12 C8 1.379(9) .
C12 C11 1.379(9) .
C12 H12A 0.9300 .
C7 N3 1.287(9) .
C7 C8 1.452(9) .
N3 N2 1.409(8) .
N4 C11 1.326(9) .
N4 C10 1.328(8) .
C3 C2 1.374(10) .
C3 C4 1.394(9) .
C10 C9 1.383(9) .
C10 H10A 0.9300 .
C2 C1 1.376(9) .
C2 H2A 0.9300 .
C4 C5 1.373(9) .
C4 H4A 0.9300 .
C8 C9 1.383(10) .
C11 H11A 0.9300 .
C9 H9A 0.9300 .
C1 H1A 0.9300 .
C5 H5A 0.9300 .
Cu1 I1 2.6892(11) 2_554
Cu1 I1 2.6941(12) 1_565
Cu1 Cu2 2.9124(14) 1_565
